data_1503448
loop_
_publ_author_name
'Yang, Chun-Ming'
'Jeganmohan, Masilamani'
'Parthasarathy, Kanniyappan'
'Cheng, Chien-Hong'

_publ_section_title
;
 Highly selective nickel-catalyzed three-component coupling of alkynes
 with enones and alkenyl boronic acids: a novel route to substituted
 1,3-dienes
;
_journal_coden_ASTM ORLEF7
_journal_issue 16
_journal_name_full 'Organic Letters'
_journal_page_first 3610
_journal_page_last 3613
_journal_paper_doi 10.1021/ol101319f
_journal_volume 12
_journal_year 2010
_chemical_formula_sum 'C23 H24 O'
_chemical_formula_weight 316.42
_space_group_IT_number 15
_symmetry_cell_setting monoclinic
_symmetry_space_group_name_Hall '-C 2yc'
_symmetry_space_group_name_H-M 'C 1 2/c 1'
_atom_sites_solution_hydrogens geom
_atom_sites_solution_primary direct
_atom_sites_solution_secondary difmap
_audit_creation_method SHELXL-97
_cell_angle_alpha 90.00
_cell_angle_beta 96.6320(10)
_cell_angle_gamma 90.00
_cell_formula_units_Z 16
_cell_length_a 32.0014(17)
_cell_length_b 10.3331(5)
_cell_length_c 22.6217(12)
_cell_measurement_reflns_used 1756
_cell_measurement_temperature 273(2)
_cell_measurement_theta_max 25
_cell_measurement_theta_min 2.5
_cell_volume 7430.3(7)
_computing_cell_refinement 'Bruker Smart'
_computing_data_collection 'Bruker Smart'
_computing_data_reduction 'Bruker Saint'
_computing_molecular_graphics 'Bruker Shelxtl'
_computing_publication_material 'Bruker Shelxtl'
_computing_structure_refinement 'SHELXL-97 (Sheldrick, 2008)'
_computing_structure_solution 'SHELXS-97 (Sheldrick, 2008)'
_diffrn_ambient_temperature 273(2)
_diffrn_measured_fraction_theta_full 0.997
_diffrn_measured_fraction_theta_max 0.997
_diffrn_measurement_device_type 'CCD area detector'
_diffrn_measurement_method 'phi and omega scans'
_diffrn_radiation_monochromator graphite
_diffrn_radiation_source 'fine-focus sealed tube'
_diffrn_radiation_type MoK\a
_diffrn_radiation_wavelength 0.71073
_diffrn_reflns_av_R_equivalents 0.0659
_diffrn_reflns_av_sigmaI/netI 0.0716
_diffrn_reflns_limit_h_max 39
_diffrn_reflns_limit_h_min -34
_diffrn_reflns_limit_k_max 10
_diffrn_reflns_limit_k_min -12
_diffrn_reflns_limit_l_max 28
_diffrn_reflns_limit_l_min -27
_diffrn_reflns_number 23493
_diffrn_reflns_theta_full 26.38
_diffrn_reflns_theta_max 26.38
_diffrn_reflns_theta_min 1.28
_exptl_absorpt_coefficient_mu 0.067
_exptl_absorpt_correction_T_max 0.95039
_exptl_absorpt_correction_T_min 0.87645
_exptl_absorpt_correction_type empirical
_exptl_crystal_colour Colorless
_exptl_crystal_density_diffrn 1.131
_exptl_crystal_density_meas ?
_exptl_crystal_density_method 'not measured'
_exptl_crystal_description Tabullar
_exptl_crystal_F_000 2720
_exptl_crystal_size_max 0.25
_exptl_crystal_size_mid 0.22
_exptl_crystal_size_min 0.10
_refine_diff_density_max 0.159
_refine_diff_density_min -0.136
_refine_diff_density_rms 0.031
_refine_ls_extinction_method none
_refine_ls_goodness_of_fit_ref 0.937
_refine_ls_hydrogen_treatment constr
_refine_ls_matrix_type full
_refine_ls_number_parameters 435
_refine_ls_number_reflns 7558
_refine_ls_number_restraints 0
_refine_ls_restrained_S_all 0.937
_refine_ls_R_factor_all 0.1525
_refine_ls_R_factor_gt 0.0531
_refine_ls_shift/su_max 0.000
_refine_ls_shift/su_mean 0.000
_refine_ls_structure_factor_coef Fsqd
_refine_ls_weighting_details 'calc w=1/[\s^2^(Fo^2^)+(0.0640P)^2^+0.0000P] where P=(Fo^2^+2Fc^2^)/3'
_refine_ls_weighting_scheme calc
_refine_ls_wR_factor_gt 0.1150
_refine_ls_wR_factor_ref 0.1540
_reflns_number_gt 3230
_reflns_number_total 7558
_reflns_threshold_expression >2sigma(I)
_cod_data_source_file ol101319f_si_001.cif
_cod_data_source_block 08ja04m
_cod_depositor_comments
;
The following automatic conversions were performed:

'_symmetry_cell_setting' value 'Monoclinic' changed to 'monoclinic'
according to /home/saulius/struct/CIF-dictionaries/cif_core.dic
dictionary named 'cif_core.dic' version 2.4.2 from 2011-04-26.

Automatic conversion script
Id: cif_fix_values 1715 2011-07-08 13:25:40Z adriana 

The following automatic conversions were performed:

'_exptl_crystal_density_meas' value 'not measured' was changed to '?'
- the value is perceived as not measured.

Automatic conversion script
Id: cif_fix_values 3008 2015-01-20 13:52:24Z robertas 

 Updated bibliographic information.

 Antanas Vaitkus,
 2019-09-20
;
_cod_original_sg_symbol_H-M C2/c
_cod_database_code 1503448

loop_
_symmetry_equiv_pos_as_xyz
'x, y, z'
'-x, y, -z+1/2'
'x+1/2, y+1/2, z'
'-x+1/2, y+1/2, -z+1/2'
'-x, -y, -z'
'x, -y, z-1/2'
'-x+1/2, -y+1/2, -z'
'x+1/2, -y+1/2, z-1/2'

loop_
_atom_site_label
_atom_site_type_symbol
_atom_site_fract_x
_atom_site_fract_y
_atom_site_fract_z
_atom_site_U_iso_or_equiv
_atom_site_adp_type
_atom_site_occupancy
_atom_site_symmetry_multiplicity
_atom_site_calc_flag
_atom_site_refinement_flags
C1 C 0.19206(9) 0.7460(3) -0.00313(11) 0.0719(8) Uani 1 1 d .
C2 C 0.18626(9) 0.7818(3) 0.05955(10) 0.0748(8) Uani 1 1 d .
H2A H 0.1565 0.7930 0.0625 0.090 Uiso 1 1 calc R
H2B H 0.2000 0.8640 0.0691 0.090 Uiso 1 1 calc R
C3 C 0.20395(8) 0.6805(2) 0.10519(9) 0.0569(6) Uani 1 1 d .
H3 H 0.2346 0.6789 0.1051 0.068 Uiso 1 1 calc R
C4 C 0.18729(9) 0.5472(2) 0.08627(10) 0.0753(8) Uani 1 1 d .
H4A H 0.1993 0.4831 0.1146 0.090 Uiso 1 1 calc R
H4B H 0.1570 0.5456 0.0862 0.090 Uiso 1 1 calc R
C5 C 0.19830(11) 0.5135(3) 0.02453(11) 0.0941(10) Uani 1 1 d .
H5A H 0.2287 0.5100 0.0253 0.113 Uiso 1 1 calc R
H5B H 0.1872 0.4285 0.0134 0.113 Uiso 1 1 calc R
C6 C 0.18082(11) 0.6109(3) -0.02136(11) 0.0992(10) Uani 1 1 d .
H6A H 0.1916 0.5923 -0.0588 0.119 Uiso 1 1 calc R
H6B H 0.1504 0.6026 -0.0276 0.119 Uiso 1 1 calc R
C7 C 0.19501(8) 0.7162(2) 0.16801(9) 0.0548(6) Uani 1 1 d .
C8 C 0.22507(7) 0.7551(2) 0.21106(9) 0.0510(6) Uani 1 1 d .
C9 C 0.26888(8) 0.7747(2) 0.20230(9) 0.0553(6) Uani 1 1 d .
H9 H 0.2756 0.7663 0.1635 0.066 Uiso 1 1 calc R
C10 C 0.30051(8) 0.8034(2) 0.24375(9) 0.0550(6) Uani 1 1 d .
H10 H 0.2936 0.8130 0.2823 0.066 Uiso 1 1 calc R
C11 C 0.14955(8) 0.7062(3) 0.17881(10) 0.0738(8) Uani 1 1 d .
H11A H 0.1428 0.6175 0.1860 0.111 Uiso 1 1 calc R
H11B H 0.1319 0.7372 0.1445 0.111 Uiso 1 1 calc R
H11C H 0.1449 0.7576 0.2128 0.111 Uiso 1 1 calc R
C12 C 0.21407(7) 0.7794(2) 0.27306(9) 0.0524(6) Uani 1 1 d .
C13 C 0.21336(8) 0.9032(3) 0.29622(10) 0.0661(7) Uani 1 1 d .
H13 H 0.2198 0.9731 0.2730 0.079 Uiso 1 1 calc R
C14 C 0.20328(9) 0.9252(3) 0.35307(12) 0.0820(8) Uani 1 1 d .
H14 H 0.2025 1.0091 0.3677 0.098 Uiso 1 1 calc R
C15 C 0.19453(10) 0.8229(4) 0.38746(12) 0.0912(10) Uani 1 1 d .
H15 H 0.1882 0.8371 0.4260 0.109 Uiso 1 1 calc R
C16 C 0.19495(9) 0.6991(3) 0.36578(12) 0.0884(9) Uani 1 1 d .
H16 H 0.1886 0.6298 0.3894 0.106 Uiso 1 1 calc R
C17 C 0.20478(8) 0.6776(3) 0.30867(10) 0.0705(7) Uani 1 1 d .
H17 H 0.2051 0.5934 0.2941 0.085 Uiso 1 1 calc R
C18 C 0.34475(8) 0.8216(2) 0.23591(9) 0.0536(6) Uani 1 1 d .
C19 C 0.36042(9) 0.8038(3) 0.18203(11) 0.0801(8) Uani 1 1 d .
H19 H 0.3422 0.7796 0.1489 0.096 Uiso 1 1 calc R
C20 C 0.40199(10) 0.8211(3) 0.17630(13) 0.0975(10) Uani 1 1 d .
H20 H 0.4114 0.8108 0.1392 0.117 Uiso 1 1 calc R
C21 C 0.43003(9) 0.8533(3) 0.22415(14) 0.0834(8) Uani 1 1 d .
H21 H 0.4584 0.8646 0.2199 0.100 Uiso 1 1 calc R
C22 C 0.41581(10) 0.8686(3) 0.27822(13) 0.0821(8) Uani 1 1 d .
H22 H 0.4346 0.8890 0.3114 0.099 Uiso 1 1 calc R
C23 C 0.37379(9) 0.8537(2) 0.28366(11) 0.0692(7) Uani 1 1 d .
H23 H 0.3646 0.8657 0.3208 0.083 Uiso 1 1 calc R
C24 C 0.56017(9) 0.3504(3) 0.26714(11) 0.0698(7) Uani 1 1 d .
C25 C 0.56680(9) 0.4613(3) 0.30930(10) 0.0791(8) Uani 1 1 d .
H25A H 0.5539 0.5381 0.2905 0.095 Uiso 1 1 calc R
H25B H 0.5967 0.4777 0.3179 0.095 Uiso 1 1 calc R
C26 C 0.54829(8) 0.4367(2) 0.36783(10) 0.0611(7) Uani 1 1 d .
H26 H 0.5177 0.4298 0.3582 0.073 Uiso 1 1 calc R
C27 C 0.56377(9) 0.3076(3) 0.39351(11) 0.0770(8) Uani 1 1 d .
H27A H 0.5514 0.2915 0.4300 0.092 Uiso 1 1 calc R
H27B H 0.5941 0.3110 0.4033 0.092 Uiso 1 1 calc R
C28 C 0.55256(10) 0.1974(3) 0.35030(11) 0.0884(9) Uani 1 1 d .
H28A H 0.5222 0.1904 0.3423 0.106 Uiso 1 1 calc R
H28B H 0.5632 0.1167 0.3680 0.106 Uiso 1 1 calc R
C29 C 0.57113(10) 0.2196(3) 0.29225(11) 0.0894(9) Uani 1 1 d .
H29A H 0.6015 0.2111 0.2992 0.107 Uiso 1 1 calc R
H29B H 0.5606 0.1540 0.2637 0.107 Uiso 1 1 calc R
C30 C 0.55662(8) 0.5487(2) 0.41107(10) 0.0589(6) Uani 1 1 d .
C31 C 0.52600(8) 0.6273(2) 0.42692(9) 0.0544(6) Uani 1 1 d .
C32 C 0.48165(8) 0.6136(2) 0.40448(9) 0.0565(6) Uani 1 1 d .
H32 H 0.4752 0.5603 0.3716 0.068 Uiso 1 1 calc R
C33 C 0.44960(8) 0.6701(2) 0.42656(9) 0.0564(6) Uani 1 1 d .
H33 H 0.4563 0.7296 0.4570 0.068 Uiso 1 1 calc R
C34 C 0.60186(8) 0.5650(3) 0.43713(11) 0.0774(8) Uani 1 1 d .
H34A H 0.6058 0.6501 0.4538 0.116 Uiso 1 1 calc R
H34B H 0.6199 0.5537 0.4064 0.116 Uiso 1 1 calc R
H34C H 0.6087 0.5016 0.4677 0.116 Uiso 1 1 calc R
C35 C 0.53651(7) 0.7327(2) 0.47178(9) 0.0528(6) Uani 1 1 d .
C36 C 0.53947(8) 0.8601(3) 0.45478(10) 0.0641(7) Uani 1 1 d .
H36 H 0.5344 0.8813 0.4146 0.077 Uiso 1 1 calc R
C37 C 0.54977(8) 0.9565(3) 0.49570(12) 0.0777(8) Uani 1 1 d .
H37 H 0.5522 1.0416 0.4831 0.093 Uiso 1 1 calc R
C38 C 0.55649(8) 0.9270(3) 0.55485(13) 0.0792(8) Uani 1 1 d .
H38 H 0.5638 0.9920 0.5826 0.095 Uiso 1 1 calc R
C39 C 0.55253(8) 0.8025(3) 0.57330(11) 0.0749(8) Uani 1 1 d .
H39 H 0.5562 0.7829 0.6137 0.090 Uiso 1 1 calc R
C40 C 0.54307(8) 0.7054(3) 0.53198(10) 0.0691(7) Uani 1 1 d .
H40 H 0.5411 0.6204 0.5448 0.083 Uiso 1 1 calc R
C41 C 0.40499(8) 0.6489(2) 0.40825(10) 0.0570(6) Uani 1 1 d .
C42 C 0.37470(9) 0.7063(3) 0.43906(11) 0.0712(7) Uani 1 1 d .
H42 H 0.3832 0.7602 0.4711 0.085 Uiso 1 1 calc R
C43 C 0.33229(10) 0.6851(3) 0.42331(14) 0.0849(9) Uani 1 1 d .
H43 H 0.3127 0.7238 0.4450 0.102 Uiso 1 1 calc R
C44 C 0.31910(10) 0.6074(3) 0.37590(16) 0.0886(9) Uani 1 1 d .
H44 H 0.2905 0.5935 0.3650 0.106 Uiso 1 1 calc R
C45 C 0.34810(11) 0.5505(3) 0.34474(14) 0.0898(9) Uani 1 1 d .
H45 H 0.3392 0.4977 0.3124 0.108 Uiso 1 1 calc R
C46 C 0.39048(9) 0.5701(3) 0.36052(12) 0.0751(8) Uani 1 1 d .
H46 H 0.4098 0.5298 0.3388 0.090 Uiso 1 1 calc R
O1 O 0.20433(6) 0.8226(2) -0.03768(8) 0.0910(6) Uani 1 1 d .
O2 O 0.54722(7) 0.36530(19) 0.21491(8) 0.0927(6) Uani 1 1 d .

loop_
_atom_site_aniso_label
_atom_site_aniso_U_11
_atom_site_aniso_U_22
_atom_site_aniso_U_33
_atom_site_aniso_U_23
_atom_site_aniso_U_13
_atom_site_aniso_U_12
C1 0.074(2) 0.087(2) 0.0551(16) 0.0156(15) 0.0077(13) 0.0067(15)
C2 0.098(2) 0.0688(19) 0.0600(15) 0.0076(14) 0.0199(14) 0.0031(15)
C3 0.0556(17) 0.0654(17) 0.0492(13) 0.0007(12) 0.0043(11) -0.0038(12)
C4 0.101(2) 0.0644(18) 0.0602(15) 0.0022(14) 0.0081(14) -0.0112(15)
C5 0.151(3) 0.070(2) 0.0611(17) -0.0084(15) 0.0127(17) -0.0191(19)
C6 0.142(3) 0.098(3) 0.0536(16) -0.0030(17) -0.0033(17) -0.020(2)
C7 0.0530(17) 0.0584(16) 0.0535(14) 0.0036(12) 0.0086(12) -0.0015(12)
C8 0.0507(17) 0.0537(15) 0.0493(13) 0.0023(11) 0.0080(11) 0.0016(11)
C9 0.0585(18) 0.0605(16) 0.0473(13) 0.0007(11) 0.0082(12) -0.0008(12)
C10 0.0589(18) 0.0614(16) 0.0457(13) 0.0029(11) 0.0104(12) 0.0041(12)
C11 0.0567(19) 0.099(2) 0.0669(16) -0.0025(14) 0.0112(13) -0.0079(15)
C12 0.0477(16) 0.0617(17) 0.0477(13) 0.0013(12) 0.0052(10) 0.0032(12)
C13 0.0660(19) 0.0694(19) 0.0640(16) -0.0057(14) 0.0119(13) -0.0019(13)
C14 0.078(2) 0.096(2) 0.0743(19) -0.0258(18) 0.0169(15) -0.0009(17)
C15 0.086(2) 0.136(3) 0.0532(17) -0.010(2) 0.0164(15) 0.008(2)
C16 0.097(3) 0.107(3) 0.0649(18) 0.0232(18) 0.0235(16) 0.0069(19)
C17 0.081(2) 0.0717(19) 0.0615(16) 0.0075(14) 0.0197(14) 0.0049(14)
C18 0.0541(18) 0.0570(16) 0.0496(13) 0.0026(11) 0.0062(12) -0.0014(12)
C19 0.061(2) 0.122(3) 0.0581(16) -0.0081(15) 0.0125(14) -0.0122(17)
C20 0.075(3) 0.149(3) 0.0733(19) -0.0175(19) 0.0280(18) -0.018(2)
C21 0.056(2) 0.097(2) 0.098(2) -0.0069(18) 0.0147(18) -0.0122(16)
C22 0.063(2) 0.100(2) 0.081(2) -0.0042(16) -0.0015(16) -0.0152(16)
C23 0.070(2) 0.0794(19) 0.0582(15) -0.0041(13) 0.0062(14) -0.0054(15)
C24 0.079(2) 0.080(2) 0.0523(16) -0.0028(15) 0.0181(14) 0.0009(15)
C25 0.105(2) 0.074(2) 0.0583(15) 0.0012(14) 0.0095(14) -0.0063(16)
C26 0.0572(18) 0.0663(17) 0.0603(14) -0.0074(13) 0.0087(12) 0.0053(13)
C27 0.100(2) 0.074(2) 0.0602(15) 0.0022(15) 0.0233(14) 0.0107(16)
C28 0.130(3) 0.070(2) 0.0705(17) -0.0016(15) 0.0329(17) 0.0116(17)
C29 0.126(3) 0.077(2) 0.0680(17) -0.0030(16) 0.0275(16) 0.0215(18)
C30 0.0544(18) 0.0635(17) 0.0586(14) -0.0039(13) 0.0049(12) 0.0025(13)
C31 0.0558(18) 0.0563(16) 0.0513(13) -0.0009(12) 0.0071(12) -0.0019(12)
C32 0.0583(19) 0.0572(16) 0.0532(13) -0.0049(12) 0.0031(12) 0.0011(13)
C33 0.0576(18) 0.0577(16) 0.0529(13) -0.0048(11) 0.0027(12) 0.0027(13)
C34 0.060(2) 0.090(2) 0.0814(17) -0.0129(15) 0.0048(14) 0.0050(15)
C35 0.0490(16) 0.0587(17) 0.0511(13) -0.0017(12) 0.0070(11) 0.0003(12)
C36 0.073(2) 0.0671(18) 0.0533(14) -0.0011(14) 0.0127(12) 0.0006(14)
C37 0.089(2) 0.0647(19) 0.081(2) -0.0132(16) 0.0170(15) -0.0066(15)
C38 0.068(2) 0.093(2) 0.076(2) -0.0295(18) 0.0055(15) -0.0025(16)
C39 0.070(2) 0.103(2) 0.0508(15) -0.0066(17) 0.0005(13) 0.0017(17)
C40 0.076(2) 0.0749(19) 0.0548(15) 0.0029(14) -0.0001(12) -0.0027(14)
C41 0.0568(19) 0.0521(15) 0.0610(14) -0.0004(12) 0.0021(13) 0.0065(12)
C42 0.062(2) 0.0729(19) 0.0774(17) -0.0015(14) 0.0044(15) 0.0073(15)
C43 0.067(2) 0.085(2) 0.105(2) 0.0111(19) 0.0179(17) 0.0109(17)
C44 0.064(2) 0.073(2) 0.124(3) 0.016(2) -0.007(2) -0.0029(17)
C45 0.075(3) 0.074(2) 0.115(2) -0.0177(18) -0.0155(19) -0.0031(17)
C46 0.066(2) 0.0701(19) 0.0871(18) -0.0158(15) -0.0025(15) 0.0037(15)
O1 0.0986(17) 0.1056(16) 0.0708(12) 0.0244(11) 0.0189(11) 0.0058(12)
O2 0.1161(18) 0.1027(16) 0.0595(12) -0.0012(10) 0.0113(11) -0.0002(12)

loop_
_atom_type_symbol
_atom_type_description
_atom_type_scat_dispersion_real
_atom_type_scat_dispersion_imag
_atom_type_scat_source
C C 0.0033 0.0016 'International Tables Vol C Tables 4.2.6.8 and 6.1.1.4'
H H 0.0000 0.0000 'International Tables Vol C Tables 4.2.6.8 and 6.1.1.4'
O O 0.0106 0.0060 'International Tables Vol C Tables 4.2.6.8 and 6.1.1.4'

loop_
_geom_angle_atom_site_label_1
_geom_angle_atom_site_label_2
_geom_angle_atom_site_label_3
_geom_angle
O1 C1 C6 121.4(2)
O1 C1 C2 122.4(3)
C6 C1 C2 116.2(2)
C1 C2 C3 113.1(2)
C1 C2 H2A 108.9
C3 C2 H2A 108.9
C1 C2 H2B 108.9
C3 C2 H2B 108.9
H2A C2 H2B 107.8
C4 C3 C7 112.56(19)
C4 C3 C2 109.80(19)
C7 C3 C2 111.60(19)
C4 C3 H3 107.5
C7 C3 H3 107.5
C2 C3 H3 107.5
C5 C4 C3 110.8(2)
C5 C4 H4A 109.5
C3 C4 H4A 109.5
C5 C4 H4B 109.5
C3 C4 H4B 109.5
H4A C4 H4B 108.1
C6 C5 C4 111.9(2)
C6 C5 H5A 109.2
C4 C5 H5A 109.2
C6 C5 H5B 109.2
C4 C5 H5B 109.2
H5A C5 H5B 107.9
C1 C6 C5 112.1(2)
C1 C6 H6A 109.2
C5 C6 H6A 109.2
C1 C6 H6B 109.2
C5 C6 H6B 109.2
H6A C6 H6B 107.9
C8 C7 C11 121.7(2)
C8 C7 C3 123.3(2)
C11 C7 C3 115.0(2)
C7 C8 C9 124.2(2)
C7 C8 C12 119.9(2)
C9 C8 C12 115.90(19)
C10 C9 C8 127.0(2)
C10 C9 H9 116.5
C8 C9 H9 116.5
C9 C10 C18 127.8(2)
C9 C10 H10 116.1
C18 C10 H10 116.1
C7 C11 H11A 109.5
C7 C11 H11B 109.5
H11A C11 H11B 109.5
C7 C11 H11C 109.5
H11A C11 H11C 109.5
H11B C11 H11C 109.5
C17 C12 C13 118.1(2)
C17 C12 C8 120.4(2)
C13 C12 C8 121.5(2)
C14 C13 C12 121.4(3)
C14 C13 H13 119.3
C12 C13 H13 119.3
C15 C14 C13 119.4(3)
C15 C14 H14 120.3
C13 C14 H14 120.3
C14 C15 C16 120.6(3)
C14 C15 H15 119.7
C16 C15 H15 119.7
C15 C16 C17 119.8(3)
C15 C16 H16 120.1
C17 C16 H16 120.1
C12 C17 C16 120.7(3)
C12 C17 H17 119.6
C16 C17 H17 119.6
C23 C18 C19 116.2(2)
C23 C18 C10 120.7(2)
C19 C18 C10 123.1(2)
C20 C19 C18 121.6(2)
C20 C19 H19 119.2
C18 C19 H19 119.2
C19 C20 C21 121.1(3)
C19 C20 H20 119.5
C21 C20 H20 119.5
C22 C21 C20 118.9(3)
C22 C21 H21 120.6
C20 C21 H21 120.6
C21 C22 C23 120.0(3)
C21 C22 H22 120.0
C23 C22 H22 120.0
C22 C23 C18 122.3(2)
C22 C23 H23 118.9
C18 C23 H23 118.9
O2 C24 C25 122.1(3)
O2 C24 C29 121.6(2)
C25 C24 C29 116.3(2)
C24 C25 C26 112.6(2)
C24 C25 H25A 109.1
C26 C25 H25A 109.1
C24 C25 H25B 109.1
C26 C25 H25B 109.1
H25A C25 H25B 107.8
C27 C26 C30 113.49(19)
C27 C26 C25 109.6(2)
C30 C26 C25 111.9(2)
C27 C26 H26 107.2
C30 C26 H26 107.2
C25 C26 H26 107.2
C26 C27 C28 111.8(2)
C26 C27 H27A 109.3
C28 C27 H27A 109.3
C26 C27 H27B 109.3
C28 C27 H27B 109.3
H27A C27 H27B 107.9
C27 C28 C29 110.9(2)
C27 C28 H28A 109.5
C29 C28 H28A 109.5
C27 C28 H28B 109.5
C29 C28 H28B 109.5
H28A C28 H28B 108.1
C24 C29 C28 111.6(2)
C24 C29 H29A 109.3
C28 C29 H29A 109.3
C24 C29 H29B 109.3
C28 C29 H29B 109.3
H29A C29 H29B 108.0
C31 C30 C34 121.4(2)
C31 C30 C26 123.3(2)
C34 C30 C26 115.2(2)
C30 C31 C32 123.7(2)
C30 C31 C35 120.2(2)
C32 C31 C35 116.0(2)
C33 C32 C31 126.2(2)
C33 C32 H32 116.9
C31 C32 H32 116.9
C32 C33 C41 127.0(2)
C32 C33 H33 116.5
C41 C33 H33 116.5
C30 C34 H34A 109.5
C30 C34 H34B 109.5
H34A C34 H34B 109.5
C30 C34 H34C 109.5
H34A C34 H34C 109.5
H34B C34 H34C 109.5
C36 C35 C40 117.5(2)
C36 C35 C31 121.5(2)
C40 C35 C31 121.0(2)
C37 C36 C35 121.6(2)
C37 C36 H36 119.2
C35 C36 H36 119.2
C38 C37 C36 119.8(3)
C38 C37 H37 120.1
C36 C37 H37 120.1
C39 C38 C37 120.1(3)
C39 C38 H38 120.0
C37 C38 H38 120.0
C38 C39 C40 120.0(2)
C38 C39 H39 120.0
C40 C39 H39 120.0
C39 C40 C35 121.0(2)
C39 C40 H40 119.5
C35 C40 H40 119.5
C46 C41 C42 116.7(3)
C46 C41 C33 122.5(2)
C42 C41 C33 120.7(2)
C43 C42 C41 121.7(3)
C43 C42 H42 119.2
C41 C42 H42 119.2
C44 C43 C42 120.1(3)
C44 C43 H43 120.0
C42 C43 H43 120.0
C45 C44 C43 119.5(3)
C45 C44 H44 120.3
C43 C44 H44 120.3
C44 C45 C46 120.8(3)
C44 C45 H45 119.6
C46 C45 H45 119.6
C45 C46 C41 121.3(3)
C45 C46 H46 119.4
C41 C46 H46 119.4

loop_
_geom_bond_atom_site_label_1
_geom_bond_atom_site_label_2
_geom_bond_distance
C1 O1 1.209(3)
C1 C6 1.488(4)
C1 C2 1.497(3)
C2 C3 1.532(3)
C2 H2A 0.9700
C2 H2B 0.9700
C3 C4 1.521(3)
C3 C7 1.527(3)
C3 H3 0.9800
C4 C5 1.520(3)
C4 H4A 0.9700
C4 H4B 0.9700
C5 C6 1.506(4)
C5 H5A 0.9700
C5 H5B 0.9700
C6 H6A 0.9700
C6 H6B 0.9700
C7 C8 1.348(3)
C7 C11 1.506(3)
C8 C9 1.453(3)
C8 C12 1.506(3)
C9 C10 1.331(3)
C9 H9 0.9300
C10 C18 1.459(3)
C10 H10 0.9300
C11 H11A 0.9600
C11 H11B 0.9600
C11 H11C 0.9600
C12 C17 1.378(3)
C12 C13 1.384(3)
C13 C14 1.381(3)
C13 H13 0.9300
C14 C15 1.361(4)
C14 H14 0.9300
C15 C16 1.370(4)
C15 H15 0.9300
C16 C17 1.383(3)
C16 H16 0.9300
C17 H17 0.9300
C18 C23 1.382(3)
C18 C19 1.383(3)
C19 C20 1.363(4)
C19 H19 0.9300
C20 C21 1.365(4)
C20 H20 0.9300
C21 C22 1.363(4)
C21 H21 0.9300
C22 C23 1.373(3)
C22 H22 0.9300
C23 H23 0.9300
C24 O2 1.216(3)
C24 C25 1.490(3)
C24 C29 1.492(3)
C25 C26 1.533(3)
C25 H25A 0.9700
C25 H25B 0.9700
C26 C27 1.515(3)
C26 C30 1.519(3)
C26 H26 0.9800
C27 C28 1.517(3)
C27 H27A 0.9700
C27 H27B 0.9700
C28 C29 1.520(3)
C28 H28A 0.9700
C28 H28B 0.9700
C29 H29A 0.9700
C29 H29B 0.9700
C30 C31 1.352(3)
C30 C34 1.508(3)
C31 C32 1.458(3)
C31 C35 1.500(3)
C32 C33 1.327(3)
C32 H32 0.9300
C33 C41 1.456(3)
C33 H33 0.9300
C34 H34A 0.9600
C34 H34B 0.9600
C34 H34C 0.9600
C35 C36 1.378(3)
C35 C40 1.383(3)
C36 C37 1.374(3)
C36 H36 0.9300
C37 C38 1.365(3)
C37 H37 0.9300
C38 C39 1.364(4)
C38 H38 0.9300
C39 C40 1.380(3)
C39 H39 0.9300
C40 H40 0.9300
C41 C46 1.389(3)
C41 C42 1.390(3)
C42 C43 1.380(4)
C42 H42 0.9300
C43 C44 1.367(4)
C43 H43 0.9300
C44 C45 1.362(4)
C44 H44 0.9300
C45 C46 1.377(4)
C45 H45 0.9300
C46 H46 0.9300
